data_4331754
loop_
_publ_author_name
'Krempner, C.'
'K\"ockerling, M.'
'Reinke, H.'
'Weichert, K.'

_publ_section_title
;
 Trisilane-1,3-diolato Complexes of Ti and Zr:&#x00A0; Syntheses and X-ray
 Crystal Structures&#x2020;
;
_journal_issue 8
_journal_name_full 'Inorganic Chemistry'
_journal_page_first 3203
_journal_page_last 3211
_journal_paper_doi 10.1021/ic0514997
_journal_volume 45
_journal_year 2006
_chemical_formula_sum 'C14 H42 Cl6 O2 Si7 Ti2'
_chemical_formula_weight 747.61
_chemical_melting_point 383
_chemical_name_systematic
; 
 \h^2^-[1,1,1,3,3,5,5,5-Octamethyl-2,4-bis(trimethylsilyl)pentasilane-
2,4-diolato]-\h^2^-dichloro- \h^1^-tetrachloro-dititanium  
;
_space_group_IT_number 14
_symmetry_cell_setting monoclinic
_symmetry_space_group_name_Hall '-P 2yn'
_symmetry_space_group_name_H-M 'P 1 21/n 1'
_atom_sites_solution_hydrogens geom
_atom_sites_solution_primary direct
_atom_sites_solution_secondary difmap
_audit_creation_method SHELXL-97
_cell_angle_alpha 90.00
_cell_angle_beta 106.1440(10)
_cell_angle_gamma 90.00
_cell_formula_units_Z 4
_cell_length_a 12.3918(4)
_cell_length_b 16.8550(5)
_cell_length_c 18.0253(5)
_cell_measurement_reflns_used 8849
_cell_measurement_temperature 173(2)
_cell_measurement_theta_max 36.60
_cell_measurement_theta_min 2.09
_cell_volume 3616.37(19)
_computing_cell_refinement 'Bruker SMART'
_computing_data_collection 'Bruker SMART'
_computing_data_reduction 'Bruker SAINT'
_computing_molecular_graphics 'Bruker SHELXTL'
_computing_publication_material 'Bruker SHELXTL'
_computing_structure_refinement 'Bruker SHELXTL'
_computing_structure_solution 'Bruker SHELXTL'
_diffrn_ambient_temperature 173(2)
_diffrn_measured_fraction_theta_full 0.996
_diffrn_measured_fraction_theta_max 0.996
_diffrn_measurement_device_type 'Bruker X8Apex CCD '
_diffrn_measurement_method 'phi and omega scans'
_diffrn_radiation_monochromator graphite
_diffrn_radiation_source 'fine-focus sealed tube'
_diffrn_radiation_type MoK\a
_diffrn_radiation_wavelength 0.71073
_diffrn_reflns_av_R_equivalents 0.0249
_diffrn_reflns_av_sigmaI/netI 0.0134
_diffrn_reflns_limit_h_max 14
_diffrn_reflns_limit_h_min -14
_diffrn_reflns_limit_k_max 20
_diffrn_reflns_limit_k_min -17
_diffrn_reflns_limit_l_max 21
_diffrn_reflns_limit_l_min -21
_diffrn_reflns_number 47674
_diffrn_reflns_theta_full 25.00
_diffrn_reflns_theta_max 25.00
_diffrn_reflns_theta_min 3.37
_exptl_absorpt_coefficient_mu 1.129
_exptl_absorpt_correction_T_max 0.5053
_exptl_absorpt_correction_T_min 0.3980
_exptl_absorpt_correction_type multi-scan
_exptl_crystal_colour reddish-brown
_exptl_crystal_density_diffrn 1.373
_exptl_crystal_description prism
_exptl_crystal_F_000 1544
_exptl_crystal_size_max 0.90
_exptl_crystal_size_mid 0.70
_exptl_crystal_size_min 0.60
_refine_diff_density_max 0.239
_refine_diff_density_min -0.280
_refine_diff_density_rms 0.043
_refine_ls_extinction_method none
_refine_ls_goodness_of_fit_ref 1.061
_refine_ls_hydrogen_treatment constr
_refine_ls_matrix_type full
_refine_ls_number_parameters 294
_refine_ls_number_reflns 6340
_refine_ls_number_restraints 0
_refine_ls_restrained_S_all 1.061
_refine_ls_R_factor_all 0.0218
_refine_ls_R_factor_gt 0.0200
_refine_ls_shift/su_max 0.005
_refine_ls_shift/su_mean 0.000
_refine_ls_structure_factor_coef Fsqd
_refine_ls_weighting_details 'calc w=1/[\s^2^(Fo^2^)+(0.0246P)^2^+1.9109P] where P=(Fo^2^+2Fc^2^)/3'
_refine_ls_weighting_scheme calc
_refine_ls_wR_factor_gt 0.0519
_refine_ls_wR_factor_ref 0.0532
_reflns_number_gt 5998
_reflns_number_total 6340
_reflns_threshold_expression >2sigma(I)
_cod_data_source_file ic0514997sup1.cif
_cod_data_source_block w56a(10)
_cod_depositor_comments
;
The following automatic conversions were performed:

'_symmetry_cell_setting' value 'Monoclinic' changed to 'monoclinic'
according to /home/saulius/struct/CIF-dictionaries/cif_core.dic
dictionary named 'cif_core.dic' version 2.4.2 from 2011-04-26.

Automatic conversion script
Id: cif_fix_values 1891 2012-01-12 08:04:46Z andrius 
;
_cod_original_sg_symbol_H-M 'P2(1)/n  '
_cod_database_code 4331754

loop_
_symmetry_equiv_pos_as_xyz
'x, y, z'
'-x+1/2, y+1/2, -z+1/2'
'-x, -y, -z'
'x-1/2, -y-1/2, z-1/2'

loop_
_atom_site_label
_atom_site_type_symbol
_atom_site_fract_x
_atom_site_fract_y
_atom_site_fract_z
_atom_site_U_iso_or_equiv
_atom_site_adp_type
_atom_site_occupancy
_atom_site_symmetry_multiplicity
_atom_site_calc_flag
_atom_site_refinement_flags
Cl1 Cl 0.10725(3) 0.53937(2) 0.474420(19) 0.01710(8) Uani 1 1 d .
Cl2 Cl 0.11845(3) 0.48721(2) 0.65991(2) 0.02517(9) Uani 1 1 d .
Cl3 Cl 0.27204(3) 0.38857(3) 0.56615(3) 0.03761(11) Uani 1 1 d .
Cl4 Cl 0.02758(3) 0.35594(2) 0.42247(2) 0.02456(9) Uani 1 1 d .
Cl5 Cl 0.24916(4) 0.42629(2) 0.37264(3) 0.03329(10) Uani 1 1 d .
Cl6 Cl 0.00493(4) 0.41382(3) 0.23032(2) 0.04241(12) Uani 1 1 d .
Ti1 Ti 0.08915(2) 0.402225(16) 0.548885(15) 0.01899(7) Uani 1 1 d .
Ti2 Ti 0.07829(2) 0.480020(16) 0.339560(15) 0.02086(7) Uani 1 1 d .
Si1 Si -0.05734(3) 0.75700(2) 0.34218(2) 0.01736(9) Uani 1 1 d .
Si2 Si 0.13475(3) 0.76202(2) 0.34768(2) 0.01969(9) Uani 1 1 d .
Si3 Si 0.19749(3) 0.64788(2) 0.29579(2) 0.01813(9) Uani 1 1 d .
Si4 Si 0.38743(3) 0.62417(3) 0.36665(2) 0.02329(10) Uani 1 1 d .
Si5 Si 0.18820(4) 0.65580(3) 0.16235(2) 0.02783(10) Uani 1 1 d .
Si6 Si -0.11342(4) 0.86667(3) 0.40462(3) 0.02749(10) Uani 1 1 d .
Si7 Si -0.18691(4) 0.73163(3) 0.22088(2) 0.02529(10) Uani 1 1 d .
O1 O 0.06086(8) 0.32003(6) 0.59583(6) 0.0223(2) Uani 1 1 d .
O2 O 0.11349(8) 0.57036(6) 0.30762(6) 0.0215(2) Uani 1 1 d .
C1 C 0.16338(17) 0.85256(11) 0.29561(12) 0.0419(5) Uani 1 1 d .
H1A H 0.1458 0.9002 0.3212 0.063 Uiso 1 1 calc R
H1B H 0.1165 0.8513 0.2420 0.063 Uiso 1 1 calc R
H1C H 0.2428 0.8535 0.2965 0.063 Uiso 1 1 calc R
C2 C 0.21149(15) 0.77079(12) 0.45308(10) 0.0397(4) Uani 1 1 d .
H2A H 0.2926 0.7684 0.4597 0.059 Uiso 1 1 calc R
H2B H 0.1892 0.7271 0.4815 0.059 Uiso 1 1 calc R
H2C H 0.1926 0.8215 0.4730 0.059 Uiso 1 1 calc R
C3 C 0.45777(14) 0.72240(10) 0.36439(11) 0.0336(4) Uani 1 1 d .
H3A H 0.4218 0.7629 0.3885 0.050 Uiso 1 1 calc R
H3B H 0.4508 0.7373 0.3107 0.050 Uiso 1 1 calc R
H3C H 0.5374 0.7183 0.3928 0.050 Uiso 1 1 calc R
C4 C 0.40614(15) 0.59658(11) 0.47009(10) 0.0333(4) Uani 1 1 d .
H4A H 0.4864 0.5915 0.4965 0.050 Uiso 1 1 calc R
H4B H 0.3685 0.5459 0.4726 0.050 Uiso 1 1 calc R
H4C H 0.3733 0.6379 0.4953 0.050 Uiso 1 1 calc R
C5 C 0.45315(14) 0.54644(11) 0.31847(11) 0.0336(4) Uani 1 1 d .
H5A H 0.5209 0.5258 0.3555 0.050 Uiso 1 1 calc R
H5B H 0.4732 0.5699 0.2744 0.050 Uiso 1 1 calc R
H5C H 0.3996 0.5031 0.3004 0.050 Uiso 1 1 calc R
C6 C 0.1618(3) 0.55344(13) 0.12301(12) 0.0626(7) Uani 1 1 d .
H6A H 0.0895 0.5345 0.1282 0.094 Uiso 1 1 calc R
H6B H 0.2219 0.5182 0.1517 0.094 Uiso 1 1 calc R
H6C H 0.1602 0.5536 0.0683 0.094 Uiso 1 1 calc R
C7 C 0.32648(17) 0.69428(15) 0.15505(12) 0.0529(6) Uani 1 1 d .
H7A H 0.3863 0.6575 0.1810 0.079 Uiso 1 1 calc R
H7B H 0.3409 0.7465 0.1798 0.079 Uiso 1 1 calc R
H7C H 0.3247 0.6990 0.1005 0.079 Uiso 1 1 calc R
C8 C 0.08056(18) 0.72510(14) 0.10304(11) 0.0496(5) Uani 1 1 d .
H8A H 0.0839 0.7240 0.0494 0.074 Uiso 1 1 calc R
H8B H 0.0957 0.7791 0.1235 0.074 Uiso 1 1 calc R
H8C H 0.0056 0.7086 0.1051 0.074 Uiso 1 1 calc R
C9 C -0.01186(16) 0.88353(12) 0.50141(11) 0.0408(4) Uani 1 1 d .
H9A H 0.0582 0.9054 0.4948 0.061 Uiso 1 1 calc R
H9B H 0.0038 0.8330 0.5293 0.061 Uiso 1 1 calc R
H9C H -0.0443 0.9210 0.5309 0.061 Uiso 1 1 calc R
C10 C -0.1243(2) 0.95696(12) 0.34339(12) 0.0571(6) Uani 1 1 d .
H10A H -0.1415 1.0030 0.3713 0.086 Uiso 1 1 calc R
H10B H -0.1843 0.9497 0.2953 0.086 Uiso 1 1 calc R
H10C H -0.0528 0.9657 0.3314 0.086 Uiso 1 1 calc R
C11 C -0.25234(16) 0.84233(15) 0.42119(13) 0.0525(6) Uani 1 1 d .
H11A H -0.2777 0.8872 0.4466 0.079 Uiso 1 1 calc R
H11B H -0.2445 0.7952 0.4541 0.079 Uiso 1 1 calc R
H11C H -0.3076 0.8318 0.3715 0.079 Uiso 1 1 calc R
C12 C -0.18214(18) 0.82266(11) 0.16216(10) 0.0420(5) Uani 1 1 d .
H12A H -0.2337 0.8162 0.1104 0.063 Uiso 1 1 calc R
H12B H -0.1056 0.8304 0.1582 0.063 Uiso 1 1 calc R
H12C H -0.2047 0.8689 0.1872 0.063 Uiso 1 1 calc R
C13 C -0.33114(15) 0.71740(15) 0.23151(12) 0.0493(5) Uani 1 1 d .
H13A H -0.3824 0.7024 0.1815 0.074 Uiso 1 1 calc R
H13B H -0.3570 0.7670 0.2493 0.074 Uiso 1 1 calc R
H13C H -0.3299 0.6753 0.2693 0.074 Uiso 1 1 calc R
C14 C -0.14952(16) 0.64113(11) 0.17338(10) 0.0344(4) Uani 1 1 d .
H14A H -0.1729 0.5937 0.1963 0.052 Uiso 1 1 calc R
H14B H -0.0681 0.6397 0.1810 0.052 Uiso 1 1 calc R
H14C H -0.1880 0.6426 0.1180 0.052 Uiso 1 1 calc R

loop_
_atom_site_aniso_label
_atom_site_aniso_U_11
_atom_site_aniso_U_22
_atom_site_aniso_U_33
_atom_site_aniso_U_23
_atom_site_aniso_U_13
_atom_site_aniso_U_12
Cl1 0.01605(16) 0.01667(17) 0.01952(16) 0.00085(13) 0.00651(13) -0.00084(13)
Cl2 0.02230(18) 0.0289(2) 0.02202(18) 0.00138(15) 0.00240(14) -0.00537(15)
Cl3 0.01905(19) 0.0462(3) 0.0487(3) 0.0167(2) 0.01130(17) 0.00856(18)
Cl4 0.0329(2) 0.01784(18) 0.02646(18) -0.00176(14) 0.01415(16) -0.00250(15)
Cl5 0.0348(2) 0.0266(2) 0.0469(2) 0.00226(18) 0.02537(19) 0.00534(17)
Cl6 0.0632(3) 0.0364(2) 0.0309(2) -0.01522(19) 0.0184(2) -0.0201(2)
Ti1 0.01744(13) 0.01868(14) 0.02201(14) 0.00526(11) 0.00744(10) 0.00235(10)
Ti2 0.02727(15) 0.01677(14) 0.02175(14) -0.00219(11) 0.01213(11) -0.00450(11)
Si1 0.01850(19) 0.0160(2) 0.01710(19) 0.00221(15) 0.00412(15) 0.00147(15)
Si2 0.0195(2) 0.0172(2) 0.0226(2) 0.00029(16) 0.00629(16) -0.00134(16)
Si3 0.01835(19) 0.0179(2) 0.01931(19) 0.00129(15) 0.00719(15) -0.00105(16)
Si4 0.0185(2) 0.0229(2) 0.0281(2) -0.00150(17) 0.00581(17) 0.00071(17)
Si5 0.0331(2) 0.0310(3) 0.0225(2) 0.00337(18) 0.01304(19) -0.00112(19)
Si6 0.0307(2) 0.0229(2) 0.0271(2) -0.00300(18) 0.00503(18) 0.00731(18)
Si7 0.0229(2) 0.0319(2) 0.0188(2) 0.00035(18) 0.00211(17) 0.00204(18)
O1 0.0242(5) 0.0195(5) 0.0248(5) 0.0054(4) 0.0094(4) 0.0029(4)
O2 0.0255(5) 0.0196(5) 0.0213(5) -0.0004(4) 0.0099(4) -0.0037(4)
C1 0.0474(11) 0.0236(9) 0.0618(13) 0.0080(9) 0.0269(10) -0.0041(8)
C2 0.0292(9) 0.0514(12) 0.0328(9) -0.0143(9) -0.0006(7) 0.0083(8)
C3 0.0251(8) 0.0285(9) 0.0478(10) -0.0013(8) 0.0110(8) -0.0029(7)
C4 0.0320(9) 0.0340(10) 0.0300(9) 0.0005(7) 0.0022(7) 0.0056(8)
C5 0.0262(8) 0.0316(9) 0.0449(10) -0.0065(8) 0.0131(7) 0.0009(7)
C6 0.114(2) 0.0424(12) 0.0376(11) -0.0084(10) 0.0311(13) -0.0086(13)
C7 0.0450(11) 0.0792(16) 0.0415(11) 0.0149(11) 0.0238(9) -0.0059(11)
C8 0.0497(12) 0.0624(14) 0.0366(10) 0.0187(10) 0.0116(9) 0.0058(10)
C9 0.0422(10) 0.0423(11) 0.0346(9) -0.0127(8) 0.0054(8) 0.0039(9)
C10 0.0920(18) 0.0281(11) 0.0460(12) 0.0038(9) 0.0107(12) 0.0194(11)
C11 0.0342(10) 0.0718(15) 0.0537(12) -0.0209(11) 0.0161(9) 0.0062(10)
C12 0.0585(12) 0.0357(10) 0.0264(9) 0.0065(8) 0.0027(8) 0.0084(9)
C13 0.0244(9) 0.0811(16) 0.0396(10) -0.0072(11) 0.0042(8) -0.0018(10)
C14 0.0438(10) 0.0319(9) 0.0251(8) -0.0022(7) 0.0057(7) -0.0017(8)

loop_
_atom_type_symbol
_atom_type_description
_atom_type_scat_dispersion_real
_atom_type_scat_dispersion_imag
_atom_type_scat_source
C C 0.0033 0.0016 'International Tables Vol C Tables 4.2.6.8 and 6.1.1.4'
H H 0.0000 0.0000 'International Tables Vol C Tables 4.2.6.8 and 6.1.1.4'
O O 0.0106 0.0060 'International Tables Vol C Tables 4.2.6.8 and 6.1.1.4'
Si Si 0.0817 0.0704 'International Tables Vol C Tables 4.2.6.8 and 6.1.1.4'
Cl Cl 0.1484 0.1585 'International Tables Vol C Tables 4.2.6.8 and 6.1.1.4'
Ti Ti 0.2776 0.4457 'International Tables Vol C Tables 4.2.6.8 and 6.1.1.4'

loop_
_geom_angle_atom_site_label_1
_geom_angle_atom_site_label_2
_geom_angle_atom_site_label_3
_geom_angle
_geom_angle_site_symmetry_1
_geom_angle_site_symmetry_3
Ti1 Cl1 Ti2 96.842(14) 3_566 .
Ti1 Cl1 Ti1 101.772(13) 3_566 .
Ti2 Cl1 Ti1 97.341(14) . .
Ti1 Cl2 Ti2 102.289(15) . 3_566
Ti1 Cl4 Ti2 102.445(16) . .
O1 Ti1 Cl3 100.90(4) . .
O1 Ti1 Cl4 99.00(4) . .
Cl3 Ti1 Cl4 98.452(18) . .
O1 Ti1 Cl2 94.31(4) . .
Cl3 Ti1 Cl2 91.902(18) . .
Cl4 Ti1 Cl2 161.239(18) . .
O1 Ti1 Cl1 94.40(4) . 3_566
Cl3 Ti1 Cl1 163.141(19) . 3_566
Cl4 Ti1 Cl1 85.992(14) . 3_566
Cl2 Ti1 Cl1 79.830(14) . 3_566
O1 Ti1 Cl1 172.59(4) . .
Cl3 Ti1 Cl1 86.324(16) . .
Cl4 Ti1 Cl1 81.424(14) . .
Cl2 Ti1 Cl1 83.689(14) . .
Cl1 Ti1 Cl1 78.228(13) 3_566 .
O2 Ti2 Cl6 103.07(4) . .
O2 Ti2 Cl5 97.96(4) . .
Cl6 Ti2 Cl5 99.04(2) . .
O2 Ti2 Cl2 98.24(4) . 3_566
Cl6 Ti2 Cl2 87.442(19) . 3_566
Cl5 Ti2 Cl2 160.691(18) . 3_566
O2 Ti2 Cl1 89.44(3) . .
Cl6 Ti2 Cl1 161.981(19) . .
Cl5 Ti2 Cl1 91.881(16) . .
Cl2 Ti2 Cl1 77.851(13) 3_566 .
O2 Ti2 Cl4 166.32(4) . .
Cl6 Ti2 Cl4 90.039(17) . .
Cl5 Ti2 Cl4 83.618(16) . .
Cl2 Ti2 Cl4 78.179(14) 3_566 .
Cl1 Ti2 Cl4 76.906(13) . .
O1 Si1 Si2 101.98(4) 3_566 .
O1 Si1 Si7 109.31(4) 3_566 .
Si2 Si1 Si7 117.63(2) . .
O1 Si1 Si6 102.51(4) 3_566 .
Si2 Si1 Si6 112.26(2) . .
Si7 Si1 Si6 111.55(2) . .
C1 Si2 C2 109.20(10) . .
C1 Si2 Si1 109.72(6) . .
C2 Si2 Si1 105.46(6) . .
C1 Si2 Si3 109.60(6) . .
C2 Si2 Si3 109.55(6) . .
Si1 Si2 Si3 113.19(2) . .
O2 Si3 Si2 106.99(4) . .
O2 Si3 Si4 110.38(4) . .
Si2 Si3 Si4 108.03(2) . .
O2 Si3 Si5 107.88(4) . .
Si2 Si3 Si5 115.19(2) . .
Si4 Si3 Si5 108.35(2) . .
C4 Si4 C3 108.12(8) . .
C4 Si4 C5 109.74(8) . .
C3 Si4 C5 109.98(8) . .
C4 Si4 Si3 113.98(6) . .
C3 Si4 Si3 103.67(6) . .
C5 Si4 Si3 111.13(6) . .
C6 Si5 C8 109.87(12) . .
C6 Si5 C7 111.23(12) . .
C8 Si5 C7 105.37(10) . .
C6 Si5 Si3 106.71(7) . .
C8 Si5 Si3 116.07(7) . .
C7 Si5 Si3 107.62(7) . .
C10 Si6 C9 110.37(10) . .
C10 Si6 C11 110.82(12) . .
C9 Si6 C11 107.15(10) . .
C10 Si6 Si1 109.80(7) . .
C9 Si6 Si1 110.63(6) . .
C11 Si6 Si1 108.01(7) . .
C13 Si7 C14 107.98(10) . .
C13 Si7 C12 110.18(10) . .
C14 Si7 C12 111.01(8) . .
C13 Si7 Si1 110.61(6) . .
C14 Si7 Si1 112.34(6) . .
C12 Si7 Si1 104.73(6) . .
Ti1 O1 Si1 167.99(7) . 3_566
Si3 O2 Ti2 158.27(7) . .
Si2 C1 H1A 109.5 . .
Si2 C1 H1B 109.5 . .
H1A C1 H1B 109.5 . .
Si2 C1 H1C 109.5 . .
H1A C1 H1C 109.5 . .
H1B C1 H1C 109.5 . .
Si2 C2 H2A 109.5 . .
Si2 C2 H2B 109.5 . .
H2A C2 H2B 109.5 . .
Si2 C2 H2C 109.5 . .
H2A C2 H2C 109.5 . .
H2B C2 H2C 109.5 . .
Si4 C3 H3A 109.5 . .
Si4 C3 H3B 109.5 . .
H3A C3 H3B 109.5 . .
Si4 C3 H3C 109.5 . .
H3A C3 H3C 109.5 . .
H3B C3 H3C 109.5 . .
Si4 C4 H4A 109.5 . .
Si4 C4 H4B 109.5 . .
H4A C4 H4B 109.5 . .
Si4 C4 H4C 109.5 . .
H4A C4 H4C 109.5 . .
H4B C4 H4C 109.5 . .
Si4 C5 H5A 109.5 . .
Si4 C5 H5B 109.5 . .
H5A C5 H5B 109.5 . .
Si4 C5 H5C 109.5 . .
H5A C5 H5C 109.5 . .
H5B C5 H5C 109.5 . .
Si5 C6 H6A 109.5 . .
Si5 C6 H6B 109.5 . .
H6A C6 H6B 109.5 . .
Si5 C6 H6C 109.5 . .
H6A C6 H6C 109.5 . .
H6B C6 H6C 109.5 . .
Si5 C7 H7A 109.5 . .
Si5 C7 H7B 109.5 . .
H7A C7 H7B 109.5 . .
Si5 C7 H7C 109.5 . .
H7A C7 H7C 109.5 . .
H7B C7 H7C 109.5 . .
Si5 C8 H8A 109.5 . .
Si5 C8 H8B 109.5 . .
H8A C8 H8B 109.5 . .
Si5 C8 H8C 109.5 . .
H8A C8 H8C 109.5 . .
H8B C8 H8C 109.5 . .
Si6 C9 H9A 109.5 . .
Si6 C9 H9B 109.5 . .
H9A C9 H9B 109.5 . .
Si6 C9 H9C 109.5 . .
H9A C9 H9C 109.5 . .
H9B C9 H9C 109.5 . .
Si6 C10 H10A 109.5 . .
Si6 C10 H10B 109.5 . .
H10A C10 H10B 109.5 . .
Si6 C10 H10C 109.5 . .
H10A C10 H10C 109.5 . .
H10B C10 H10C 109.5 . .
Si6 C11 H11A 109.5 . .
Si6 C11 H11B 109.5 . .
H11A C11 H11B 109.5 . .
Si6 C11 H11C 109.5 . .
H11A C11 H11C 109.5 . .
H11B C11 H11C 109.5 . .
Si7 C12 H12A 109.5 . .
Si7 C12 H12B 109.5 . .
H12A C12 H12B 109.5 . .
Si7 C12 H12C 109.5 . .
H12A C12 H12C 109.5 . .
H12B C12 H12C 109.5 . .
Si7 C13 H13A 109.5 . .
Si7 C13 H13B 109.5 . .
H13A C13 H13B 109.5 . .
Si7 C13 H13C 109.5 . .
H13A C13 H13C 109.5 . .
H13B C13 H13C 109.5 . .
Si7 C14 H14A 109.5 . .
Si7 C14 H14B 109.5 . .
H14A C14 H14B 109.5 . .
Si7 C14 H14C 109.5 . .
H14A C14 H14C 109.5 . .
H14B C14 H14C 109.5 . .

loop_
_geom_bond_atom_site_label_1
_geom_bond_atom_site_label_2
_geom_bond_distance
_geom_bond_site_symmetry_2
Cl1 Ti1 2.5496(4) 3_566
Cl1 Ti2 2.5600(4) .
Cl1 Ti1 2.7135(4) .
Cl2 Ti1 2.4051(5) .
Cl2 Ti2 2.5024(5) 3_566
Cl3 Ti1 2.2123(5) .
Cl4 Ti1 2.3273(5) .
Cl4 Ti2 2.7430(4) .
Cl5 Ti2 2.2263(5) .
Cl6 Ti2 2.2256(5) .
Ti1 O1 1.7097(10) .
Ti1 Cl1 2.5496(4) 3_566
Ti2 O2 1.7262(10) .
Ti2 Cl2 2.5024(5) 3_566
Si1 O1 1.7214(10) 3_566
Si1 Si2 2.3563(6) .
Si1 Si7 2.3642(6) .
Si1 Si6 2.3668(6) .
Si2 C1 1.8763(18) .
Si2 C2 1.8791(17) .
Si2 Si3 2.3632(6) .
Si3 O2 1.7205(11) .
Si3 Si4 2.3789(6) .
Si3 Si5 2.3795(6) .
Si4 C4 1.8726(17) .
Si4 C3 1.8767(17) .
Si4 C5 1.8779(17) .
Si5 C6 1.859(2) .
Si5 C8 1.869(2) .
Si5 C7 1.871(2) .
Si6 C10 1.863(2) .
Si6 C9 1.8675(18) .
Si6 C11 1.873(2) .
Si7 C13 1.8652(19) .
Si7 C14 1.8695(18) .
Si7 C12 1.8742(19) .
O1 Si1 1.7214(10) 3_566
C1 H1A 0.9800 .
C1 H1B 0.9800 .
C1 H1C 0.9800 .
C2 H2A 0.9800 .
C2 H2B 0.9800 .
C2 H2C 0.9800 .
C3 H3A 0.9800 .
C3 H3B 0.9800 .
C3 H3C 0.9800 .
C4 H4A 0.9800 .
C4 H4B 0.9800 .
C4 H4C 0.9800 .
C5 H5A 0.9800 .
C5 H5B 0.9800 .
C5 H5C 0.9800 .
C6 H6A 0.9800 .
C6 H6B 0.9800 .
C6 H6C 0.9800 .
C7 H7A 0.9800 .
C7 H7B 0.9800 .
C7 H7C 0.9800 .
C8 H8A 0.9800 .
C8 H8B 0.9800 .
C8 H8C 0.9800 .
C9 H9A 0.9800 .
C9 H9B 0.9800 .
C9 H9C 0.9800 .
C10 H10A 0.9800 .
C10 H10B 0.9800 .
C10 H10C 0.9800 .
C11 H11A 0.9800 .
C11 H11B 0.9800 .
C11 H11C 0.9800 .
C12 H12A 0.9800 .
C12 H12B 0.9800 .
C12 H12C 0.9800 .
C13 H13A 0.9800 .
C13 H13B 0.9800 .
C13 H13C 0.9800 .
C14 H14A 0.9800 .
C14 H14B 0.9800 .
C14 H14C 0.9800 .

loop_
_geom_torsion_atom_site_label_1
_geom_torsion_atom_site_label_2
_geom_torsion_atom_site_label_3
_geom_torsion_atom_site_label_4
_geom_torsion
_geom_torsion_site_symmetry_1
_geom_torsion_site_symmetry_4
Ti2 Cl4 Ti1 O1 -177.13(4) . .
Ti2 Cl4 Ti1 Cl3 -74.593(19) . .
Ti2 Cl4 Ti1 Cl2 48.21(6) . .
Ti2 Cl4 Ti1 Cl1 89.042(15) . 3_566
Ti2 Cl4 Ti1 Cl1 10.361(14) . .
Ti2 Cl2 Ti1 O1 -79.77(4) 3_566 .
Ti2 Cl2 Ti1 Cl3 179.152(17) 3_566 .
Ti2 Cl2 Ti1 Cl4 55.44(6) 3_566 .
Ti2 Cl2 Ti1 Cl1 13.940(15) 3_566 3_566
Ti2 Cl2 Ti1 Cl1 93.063(15) 3_566 .
Ti1 Cl1 Ti1 O1 -6.2(3) 3_566 .
Ti2 Cl1 Ti1 O1 -104.8(3) . .
Ti1 Cl1 Ti1 Cl3 -173.21(2) 3_566 .
Ti2 Cl1 Ti1 Cl3 88.191(18) . .
Ti1 Cl1 Ti1 Cl4 87.664(15) 3_566 .
Ti2 Cl1 Ti1 Cl4 -10.937(14) . .
Ti1 Cl1 Ti1 Cl2 -80.884(14) 3_566 .
Ti2 Cl1 Ti1 Cl2 -179.485(14) . .
Ti1 Cl1 Ti1 Cl1 0.0 3_566 3_566
Ti2 Cl1 Ti1 Cl1 -98.600(15) . 3_566
Ti1 Cl1 Ti2 O2 85.59(4) 3_566 .
Ti1 Cl1 Ti2 O2 -171.54(4) . .
Ti1 Cl1 Ti2 Cl6 -48.92(7) 3_566 .
Ti1 Cl1 Ti2 Cl6 53.94(7) . .
Ti1 Cl1 Ti2 Cl5 -176.461(16) 3_566 .
Ti1 Cl1 Ti2 Cl5 -73.596(16) . .
Ti1 Cl1 Ti2 Cl2 -12.960(14) 3_566 3_566
Ti1 Cl1 Ti2 Cl2 89.904(14) . 3_566
Ti1 Cl1 Ti2 Cl4 -93.458(14) 3_566 .
Ti1 Cl1 Ti2 Cl4 9.406(13) . .
Ti1 Cl4 Ti2 O2 -15.17(16) . .
Ti1 Cl4 Ti2 Cl6 -178.63(2) . .
Ti1 Cl4 Ti2 Cl5 82.277(18) . .
Ti1 Cl4 Ti2 Cl2 -91.250(16) . 3_566
Ti1 Cl4 Ti2 Cl1 -11.159(15) . .
O1 Si1 Si2 C1 -171.41(8) 3_566 .
Si7 Si1 Si2 C1 69.08(7) . .
Si6 Si1 Si2 C1 -62.38(7) . .
O1 Si1 Si2 C2 -53.92(8) 3_566 .
Si7 Si1 Si2 C2 -173.43(7) . .
Si6 Si1 Si2 C2 55.11(7) . .
O1 Si1 Si2 Si3 65.83(4) 3_566 .
Si7 Si1 Si2 Si3 -53.68(3) . .
Si6 Si1 Si2 Si3 174.85(2) . .
C1 Si2 Si3 O2 -150.84(8) . .
C2 Si2 Si3 O2 89.37(8) . .
Si1 Si2 Si3 O2 -28.01(4) . .
C1 Si2 Si3 Si4 90.32(7) . .
C2 Si2 Si3 Si4 -29.47(7) . .
Si1 Si2 Si3 Si4 -146.85(2) . .
C1 Si2 Si3 Si5 -30.94(8) . .
C2 Si2 Si3 Si5 -150.73(7) . .
Si1 Si2 Si3 Si5 91.90(3) . .
O2 Si3 Si4 C4 -50.75(8) . .
Si2 Si3 Si4 C4 65.92(7) . .
Si5 Si3 Si4 C4 -168.67(7) . .
O2 Si3 Si4 C3 -168.03(7) . .
Si2 Si3 Si4 C3 -51.37(6) . .
Si5 Si3 Si4 C3 74.05(6) . .
O2 Si3 Si4 C5 73.87(7) . .
Si2 Si3 Si4 C5 -169.47(6) . .
Si5 Si3 Si4 C5 -44.05(7) . .
O2 Si3 Si5 C6 -29.44(11) . .
Si2 Si3 Si5 C6 -148.84(10) . .
Si4 Si3 Si5 C6 90.07(10) . .
O2 Si3 Si5 C8 93.38(9) . .
Si2 Si3 Si5 C8 -26.02(9) . .
Si4 Si3 Si5 C8 -147.11(8) . .
O2 Si3 Si5 C7 -148.90(9) . .
Si2 Si3 Si5 C7 91.69(9) . .
Si4 Si3 Si5 C7 -29.40(9) . .
O1 Si1 Si6 C10 -176.43(10) 3_566 .
Si2 Si1 Si6 C10 74.88(9) . .
Si7 Si1 Si6 C10 -59.57(9) . .
O1 Si1 Si6 C9 61.50(8) 3_566 .
Si2 Si1 Si6 C9 -47.19(8) . .
Si7 Si1 Si6 C9 178.36(7) . .
O1 Si1 Si6 C11 -55.48(9) 3_566 .
Si2 Si1 Si6 C11 -164.17(8) . .
Si7 Si1 Si6 C11 61.38(8) . .
O1 Si1 Si7 C13 57.23(10) 3_566 .
Si2 Si1 Si7 C13 172.80(9) . .
Si6 Si1 Si7 C13 -55.42(9) . .
O1 Si1 Si7 C14 -63.50(8) 3_566 .
Si2 Si1 Si7 C14 52.07(7) . .
Si6 Si1 Si7 C14 -176.15(7) . .
O1 Si1 Si7 C12 175.91(8) 3_566 .
Si2 Si1 Si7 C12 -68.52(7) . .
Si6 Si1 Si7 C12 63.26(7) . .
Cl3 Ti1 O1 Si1 44.9(3) . 3_566
Cl4 Ti1 O1 Si1 145.4(3) . 3_566
Cl2 Ti1 O1 Si1 -47.9(3) . 3_566
Cl1 Ti1 O1 Si1 -128.0(3) 3_566 3_566
Cl1 Ti1 O1 Si1 -121.9(3) . 3_566
Si2 Si3 O2 Ti2 -119.30(17) . .
Si4 Si3 O2 Ti2 -1.99(19) . .
Si5 Si3 O2 Ti2 116.21(17) . .
Cl6 Ti2 O2 Si3 -118.74(17) . .
Cl5 Ti2 O2 Si3 -17.47(18) . .
Cl2 Ti2 O2 Si3 151.99(17) 3_566 .
Cl1 Ti2 O2 Si3 74.35(17) . .
Cl4 Ti2 O2 Si3 78.3(3) . .
